data_4124305
loop_
_publ_author_name
'Hylton, Rebecca K.'
'Tizzard, Graham J.'
'Threlfall, Terence L.'
'Ellis, Amy L.'
'Coles, Simon J.'
'Seaton, Colin C.'
'Schulze, Eric'
'Lorenz, Heike'
'Seidel-Morgenstern, Andreas'
'Stein, Matthias'
'Price, Sarah L.'

_publ_section_title
;
 Are the Crystal Structures of Enantiopure and Racemic Mandelic Acids
 Determined by Kinetics or Thermodynamics?
;
_journal_issue 34
_journal_name_full 'Journal of the American Chemical Society'
_journal_page_first 11095
_journal_page_last 11104
_journal_paper_doi 10.1021/jacs.5b05938
_journal_volume 137
_journal_year 2015
_chemical_formula_moiety 'C8 H7 Cl O3'
_chemical_formula_sum 'C8 H7 Cl O3'
_chemical_formula_weight 186.59
_chemical_name_systematic
; 
 (S) 3-chloromandelic acid 
;
_space_group_IT_number 4
_symmetry_cell_setting monoclinic
_symmetry_space_group_name_Hall 'P 2yb'
_symmetry_space_group_name_H-M 'P 1 21 1'
_atom_sites_solution_hydrogens geom
_atom_sites_solution_primary direct
_atom_sites_solution_secondary difmap
_audit_creation_method SHELXL-97
_cell_angle_alpha 90.00
_cell_angle_beta 95.260(8)
_cell_angle_gamma 90.00
_cell_formula_units_Z 8
_cell_length_a 9.8701(8)
_cell_length_b 5.4344(6)
_cell_length_c 30.656(2)
_cell_measurement_reflns_used 2158
_cell_measurement_temperature 100(2)
_cell_measurement_theta_max 28.5261
_cell_measurement_theta_min 3.0040
_cell_volume 1637.4(2)
_computing_cell_refinement
;
CrysAlisPro, Oxford Diffraction Ltd.,
Version 1.171.33.52 (release 06-11-2009 CrysAlis171 .NET)
(compiled Nov  6 2009,16:24:50)
;
_computing_data_collection
;
CrysAlisPro, Oxford Diffraction Ltd.,
Version 1.171.33.52 (release 06-11-2009 CrysAlis171 .NET)
(compiled Nov  6 2009,16:24:50)
;
_computing_data_reduction
;
CrysAlisPro, Oxford Diffraction Ltd.,
Version 1.171.33.52 (release 06-11-2009 CrysAlis171 .NET)
(compiled Nov  6 2009,16:24:50)
;
_computing_structure_refinement 'SHELXL-97 (Sheldrick, 1997)'
_computing_structure_solution 'SHELXS-97 (Sheldrick, 1990)'
_diffrn_ambient_temperature 100(2)
_diffrn_detector_area_resol_mean 8.3367
_diffrn_measured_fraction_theta_full 0.996
_diffrn_measured_fraction_theta_max 0.872
_diffrn_measurement_details
;
  1 omega  -66.00   14.00   1.0000   17.3400
omega____ theta____ kappa____ phi______ frames
    -       22.6371  -37.0000 -120.0000 80

  2 omega   -7.00   99.00   1.0000   17.3400
omega____ theta____ kappa____ phi______ frames
    -       22.6371   37.0000   30.0000 106

  3 omega   63.00  107.00   1.0000   17.3400
omega____ theta____ kappa____ phi______ frames
    -       22.6371  145.0000  -63.0000 44
;
_diffrn_measurement_device_type 'Xcalibur, Sapphire2, large Be window'
_diffrn_measurement_method '\w scans'
_diffrn_radiation_monochromator graphite
_diffrn_radiation_source 'Enhance (Mo) X-ray Source'
_diffrn_radiation_type MoK\a
_diffrn_radiation_wavelength 0.71073
_diffrn_reflns_av_R_equivalents 0.0469
_diffrn_reflns_av_sigmaI/netI 0.1134
_diffrn_reflns_limit_h_max 7
_diffrn_reflns_limit_h_min -13
_diffrn_reflns_limit_k_max 4
_diffrn_reflns_limit_k_min -6
_diffrn_reflns_limit_l_max 37
_diffrn_reflns_limit_l_min -40
_diffrn_reflns_number 6743
_diffrn_reflns_theta_full 26.31
_diffrn_reflns_theta_max 28.57
_diffrn_reflns_theta_min 3.01
_exptl_absorpt_coefficient_mu 0.426
_exptl_absorpt_correction_T_max 1.00000
_exptl_absorpt_correction_T_min 0.55989
_exptl_absorpt_correction_type multi-scan
_exptl_absorpt_process_details
;
CrysAlisPro, Oxford Diffraction Ltd.,
Version 1.171.33.52 (release 06-11-2009 CrysAlis171 .NET)
(compiled Nov  6 2009,16:24:50)
Empirical absorption correction using spherical harmonics,
implemented in SCALE3 ABSPACK scaling algorithm.
;
_exptl_crystal_colour colourless
_exptl_crystal_density_diffrn 1.514
_exptl_crystal_density_method 'not measured'
_exptl_crystal_description needle
_exptl_crystal_F_000 768
_exptl_crystal_size_max 0.7
_exptl_crystal_size_mid 0.2
_exptl_crystal_size_min 0.1
_refine_diff_density_max 0.349
_refine_diff_density_min -0.414
_refine_diff_density_rms 0.070
_refine_ls_abs_structure_details 'Flack H D (1983), Acta Cryst. A39, 876-881'
_refine_ls_abs_structure_Flack -0.07(7)
_refine_ls_extinction_method none
_refine_ls_goodness_of_fit_ref 0.829
_refine_ls_hydrogen_treatment mixed
_refine_ls_matrix_type full
_refine_ls_number_parameters 411
_refine_ls_number_reflns 5100
_refine_ls_number_restraints 377
_refine_ls_restrained_S_all 0.799
_refine_ls_R_factor_all 0.0724
_refine_ls_R_factor_gt 0.0434
_refine_ls_shift/su_max 0.001
_refine_ls_shift/su_mean 0.000
_refine_ls_structure_factor_coef Fsqd
_refine_ls_weighting_details 'calc w=1/[\s^2^(Fo^2^)+(0.0373P)^2^+0.0000P] where P=(Fo^2^+2Fc^2^)/3'
_refine_ls_weighting_scheme calc
_refine_ls_wR_factor_gt 0.0813
_refine_ls_wR_factor_ref 0.0862
_reflns_number_gt 3316
_reflns_number_total 5100
_reflns_threshold_expression >2sigma(I)
_cod_data_source_file ja5b05938_si_001.cif
_cod_data_source_block S_3ClMA-2
_cod_depositor_comments 'Adding full bibliography for 4124298--4124305.cif.'
_cod_original_cell_volume 1637.4(3)
_cod_original_sg_symbol_H-M 'P 21'
_cod_database_code 4124305

loop_
_symmetry_equiv_pos_as_xyz
'x, y, z'
'-x, y+1/2, -z'

loop_
_atom_site_label
_atom_site_type_symbol
_atom_site_fract_x
_atom_site_fract_y
_atom_site_fract_z
_atom_site_U_iso_or_equiv
_atom_site_adp_type
_atom_site_occupancy
_atom_site_symmetry_multiplicity
_atom_site_calc_flag
_atom_site_refinement_flags
O1A O 0.7335(3) -0.0131(5) 0.80859(9) 0.0216(4) Uani 1 1 d U
H1A H 0.7674 -0.1521 0.8045 0.032 Uiso 1 1 calc R
O2A O 0.5416(3) -0.1842(5) 0.77655(8) 0.0187(7) Uani 1 1 d U
O3A O 0.4085(3) 0.2438(6) 0.77761(9) 0.0186(7) Uani 1 1 d U
H3A H 0.382(5) 0.112(8) 0.7701(14) 0.029(16) Uiso 1 1 d .
C1A C 0.6014(4) -0.0149(8) 0.79408(12) 0.0147(6) Uani 1 1 d U
C2A C 0.5373(4) 0.2302(8) 0.80319(12) 0.0144(9) Uani 1 1 d U
H2A H 0.5972 0.3645 0.7936 0.017 Uiso 1 1 calc R
C3A C 0.5217(4) 0.2621(7) 0.85149(12) 0.0145(4) Uani 1 1 d U
C4A C 0.5959(4) 0.4425(8) 0.87521(13) 0.0157(9) Uani 1 1 d U
H4A H 0.6566 0.5442 0.8610 0.019 Uiso 1 1 calc R
C5A C 0.5823(5) 0.4751(8) 0.91906(13) 0.0201(10) Uani 1 1 d U
C6A C 0.4925(4) 0.3258(9) 0.94029(13) 0.0243(10) Uani 1 1 d U
H6A H 0.4828 0.3468 0.9706 0.029 Uiso 1 1 calc R
C7A C 0.4186(5) 0.1481(9) 0.91636(13) 0.0279(12) Uani 1 1 d U
H7A H 0.3568 0.0477 0.9304 0.033 Uiso 1 1 calc R
C8A C 0.4327(4) 0.1139(8) 0.87283(13) 0.0198(10) Uani 1 1 d U
H8A H 0.3818 -0.0110 0.8570 0.024 Uiso 1 1 calc R
Cl1A Cl 0.67551(13) 0.6991(2) 0.94825(3) 0.0300(3) Uani 1 1 d U
O1B O 1.2330(3) -0.4646(5) 0.81165(9) 0.0216(4) Uani 1 1 d U
H1B H 1.2849 -0.5597 0.7994 0.032 Uiso 1 1 calc R
O2B O 1.0720(3) -0.6114(5) 0.76174(8) 0.0201(7) Uani 1 1 d U
O3B O 0.8723(3) -0.4144(5) 0.80190(9) 0.0181(7) Uani 1 1 d U
H3B H 0.865(4) -0.424(7) 0.7753(12) 0.012(12) Uiso 1 1 d .
C1B C 1.1070(4) -0.4987(7) 0.79500(13) 0.0145(9) Uani 1 1 d U
C2B C 1.0061(4) -0.3725(8) 0.82214(12) 0.0144(9) Uani 1 1 d U
H2B H 1.0248 -0.1917 0.8231 0.017 Uiso 1 1 calc R
C3B C 1.0187(4) -0.4742(7) 0.86840(12) 0.0145(4) Uani 1 1 d U
C4B C 1.1036(4) -0.3581(8) 0.90056(12) 0.0167(10) Uani 1 1 d U
H4B H 1.1512 -0.2126 0.8941 0.020 Uiso 1 1 calc R
C5B C 1.1176(4) -0.4575(8) 0.94200(13) 0.0178(10) Uani 1 1 d U
C6B C 1.0521(4) -0.6704(8) 0.95305(13) 0.0205(9) Uani 1 1 d U
H6B H 1.0655 -0.7376 0.9817 0.025 Uiso 1 1 calc R
C7B C 0.9652(4) -0.7832(9) 0.92023(13) 0.0218(10) Uani 1 1 d U
H7B H 0.9164 -0.9271 0.9269 0.026 Uiso 1 1 calc R
C8B C 0.9498(4) -0.6880(8) 0.87858(13) 0.0193(10) Uani 1 1 d U
H8B H 0.8918 -0.7682 0.8565 0.023 Uiso 1 1 calc R
Cl1B Cl 1.22383(11) -0.3088(2) 0.98264(3) 0.0245(3) Uani 1 1 d U
O1C O 1.2370(3) -1.3402(5) 0.67832(8) 0.0216(4) Uani 1 1 d U
H1C H 1.3109 -1.3916 0.6908 0.032 Uiso 1 1 calc R
O2C O 1.2304(3) -1.0857(6) 0.73579(9) 0.0284(8) Uani 1 1 d U
O3C O 0.9607(3) -1.0433(6) 0.72431(9) 0.0205(7) Uani 1 1 d U
H3C H 0.994(5) -0.904(8) 0.7318(13) 0.025(15) Uiso 1 1 d .
C1C C 1.1782(4) -1.1932(8) 0.70502(13) 0.0195(10) Uani 1 1 d U
C2C C 1.0232(4) -1.1669(8) 0.69026(12) 0.0151(9) Uani 1 1 d U
H2C H 0.9828 -1.3352 0.6865 0.018 Uiso 1 1 calc R
C3C C 1.0055(4) -1.0362(8) 0.64699(12) 0.0145(4) Uani 1 1 d U
C4C C 0.9252(4) -1.1302(9) 0.61188(12) 0.0188(9) Uani 1 1 d U
H4C H 0.8760 -1.2779 0.6154 0.023 Uiso 1 1 calc R
C5C C 0.9148(4) -1.0155(9) 0.57208(14) 0.0225(10) Uani 1 1 d U
C6C C 0.9822(5) -0.7914(9) 0.56610(14) 0.0241(10) Uani 1 1 d U
H6C H 0.9736 -0.7088 0.5387 0.029 Uiso 1 1 calc R
C7C C 1.0617(5) -0.6956(9) 0.60178(14) 0.0261(11) Uani 1 1 d U
H7C H 1.1091 -0.5457 0.5984 0.031 Uiso 1 1 calc R
C8C C 1.0738(4) -0.8108(8) 0.64177(13) 0.0221(10) Uani 1 1 d U
H8C H 1.1277 -0.7396 0.6658 0.027 Uiso 1 1 calc R
Cl1C Cl 0.81784(12) -1.1411(2) 0.52757(3) 0.0325(3) Uani 1 1 d U
O1D O 1.7052(3) -1.9367(5) 0.70090(9) 0.0216(4) Uani 1 1 d U
H1D H 1.7753 -1.9685 0.7176 0.032 Uiso 1 1 calc R
O2D O 1.7509(3) -1.5426(6) 0.71869(9) 0.0252(7) Uani 1 1 d U
O3D O 1.4987(3) -1.4015(6) 0.69029(10) 0.0217(8) Uani 1 1 d U
H3D H 1.530(5) -1.305(9) 0.7041(14) 0.034(17) Uiso 1 1 d .
C1D C 1.6772(4) -1.7031(8) 0.70328(12) 0.0147(6) Uani 1 1 d U
C2D C 1.5303(4) -1.6510(8) 0.68360(12) 0.0162(9) Uani 1 1 d U
H2D H 1.4658 -1.7571 0.6985 0.019 Uiso 1 1 calc R
C3D C 1.5164(4) -1.7071(7) 0.63512(12) 0.0145(4) Uani 1 1 d U
C4D C 1.4288(4) -1.8882(8) 0.61826(12) 0.0163(10) Uani 1 1 d U
H4D H 1.3739 -1.9752 0.6369 0.020 Uiso 1 1 calc R
C5D C 1.4212(5) -1.9425(8) 0.57412(14) 0.0204(10) Uani 1 1 d U
C6D C 1.5013(4) -1.8195(9) 0.54667(12) 0.0244(10) Uani 1 1 d U
H6D H 1.4961 -1.8589 0.5164 0.029 Uiso 1 1 calc R
C7D C 1.5894(5) -1.6382(9) 0.56370(13) 0.0290(12) Uani 1 1 d U
H7D H 1.6454 -1.5540 0.5450 0.035 Uiso 1 1 calc R
C8D C 1.5965(4) -1.5791(8) 0.60724(14) 0.0237(11) Uani 1 1 d U
H8D H 1.6555 -1.4516 0.6185 0.028 Uiso 1 1 calc R
Cl1D Cl 1.30857(13) -2.1674(2) 0.55283(3) 0.0318(3) Uani 1 1 d U

loop_
_atom_site_aniso_label
_atom_site_aniso_U_11
_atom_site_aniso_U_22
_atom_site_aniso_U_33
_atom_site_aniso_U_23
_atom_site_aniso_U_13
_atom_site_aniso_U_12
O1A 0.0055(7) 0.0281(9) 0.0307(8) -0.0052(7) -0.0012(6) 0.0072(7)
O2A 0.0070(15) 0.0223(16) 0.0262(14) -0.0076(13) -0.0014(12) -0.0024(14)
O3A 0.0047(15) 0.027(2) 0.0236(15) -0.0050(14) -0.0010(12) 0.0046(15)
C1A 0.0062(15) 0.0257(17) 0.0130(13) -0.0035(13) 0.0050(11) 0.0036(14)
C2A 0.003(2) 0.019(2) 0.0203(18) -0.0030(17) -0.0007(16) 0.0004(19)
C3A 0.0055(10) 0.0183(11) 0.0199(9) -0.0006(8) 0.0026(8) 0.0054(9)
C4A 0.006(2) 0.021(2) 0.0206(19) 0.0002(17) 0.0030(16) 0.0055(19)
C5A 0.015(2) 0.019(2) 0.025(2) -0.0033(19) -0.0036(19) 0.005(2)
C6A 0.020(2) 0.039(3) 0.0141(19) 0.004(2) 0.0040(18) 0.010(2)
C7A 0.013(2) 0.043(3) 0.028(2) 0.010(2) 0.0048(19) -0.006(2)
C8A 0.009(2) 0.026(3) 0.024(2) 0.0007(19) -0.0037(18) -0.005(2)
Cl1A 0.0326(7) 0.0308(7) 0.0253(5) -0.0084(6) -0.0046(5) -0.0005(7)
O1B 0.0055(7) 0.0281(9) 0.0307(8) -0.0052(7) -0.0012(6) 0.0072(7)
O2B 0.0104(16) 0.0276(18) 0.0220(14) -0.0061(13) -0.0009(12) 0.0043(15)
O3B 0.0031(15) 0.0349(18) 0.0160(15) -0.0071(14) -0.0013(12) 0.0038(14)
C1B 0.008(2) 0.016(2) 0.020(2) -0.0007(18) 0.0005(17) 0.0051(19)
C2B 0.006(2) 0.018(2) 0.0193(19) -0.0069(17) -0.0016(16) 0.0031(19)
C3B 0.0055(10) 0.0183(11) 0.0199(9) -0.0006(8) 0.0026(8) 0.0054(9)
C4B 0.005(2) 0.022(3) 0.024(2) -0.0015(18) 0.0030(17) 0.0027(19)
C5B 0.010(2) 0.025(3) 0.019(2) -0.0017(18) 0.0020(17) 0.004(2)
C6B 0.013(2) 0.025(2) 0.025(2) 0.003(2) 0.0056(17) 0.002(2)
C7B 0.014(2) 0.023(2) 0.030(2) 0.000(2) 0.0054(18) -0.004(2)
C8B 0.006(2) 0.024(2) 0.028(2) -0.005(2) 0.0010(17) -0.001(2)
Cl1B 0.0187(6) 0.0353(7) 0.0189(5) -0.0012(5) -0.0006(4) -0.0064(6)
O1C 0.0055(7) 0.0281(9) 0.0307(8) -0.0052(7) -0.0012(6) 0.0072(7)
O2C 0.0078(16) 0.036(2) 0.0393(18) -0.0147(16) -0.0080(14) 0.0037(16)
O3C 0.0095(16) 0.0244(19) 0.0275(16) -0.0048(14) 0.0016(13) 0.0024(16)
C1C 0.009(2) 0.022(2) 0.028(2) 0.001(2) 0.0016(18) -0.001(2)
C2C 0.0024(19) 0.016(2) 0.027(2) -0.0049(19) 0.0029(16) -0.004(2)
C3C 0.0055(10) 0.0183(11) 0.0199(9) -0.0006(8) 0.0026(8) 0.0054(9)
C4C 0.007(2) 0.022(2) 0.029(2) 0.0011(19) 0.0067(17) 0.000(2)
C5C 0.009(2) 0.032(3) 0.028(2) -0.004(2) 0.0065(18) 0.005(2)
C6C 0.021(3) 0.021(2) 0.031(2) 0.003(2) 0.0094(19) 0.005(2)
C7C 0.014(2) 0.024(3) 0.042(3) 0.003(2) 0.011(2) 0.001(2)
C8C 0.011(2) 0.021(2) 0.034(2) -0.002(2) 0.0026(18) 0.005(2)
Cl1C 0.0279(7) 0.0428(8) 0.0261(6) -0.0001(5) -0.0009(5) -0.0041(7)
O1D 0.0055(7) 0.0281(9) 0.0307(8) -0.0052(7) -0.0012(6) 0.0072(7)
O2D 0.0089(16) 0.0330(18) 0.0327(16) -0.0107(15) -0.0024(13) 0.0053(15)
O3D 0.0101(17) 0.0240(18) 0.0302(17) -0.0107(15) -0.0017(14) 0.0019(15)
C1D 0.0062(15) 0.0257(17) 0.0130(13) -0.0035(13) 0.0050(11) 0.0036(14)
C2D 0.007(2) 0.022(2) 0.0202(19) -0.0042(19) 0.0027(16) 0.003(2)
C3D 0.0055(10) 0.0183(11) 0.0199(9) -0.0006(8) 0.0026(8) 0.0054(9)
C4D 0.011(2) 0.019(2) 0.0199(19) 0.0029(17) 0.0062(17) 0.0001(19)
C5D 0.013(2) 0.024(3) 0.024(2) -0.0027(19) -0.0001(18) 0.000(2)
C6D 0.019(2) 0.038(3) 0.0169(19) 0.000(2) 0.0047(17) 0.009(2)
C7D 0.019(3) 0.045(3) 0.023(2) 0.011(2) 0.0027(19) -0.005(3)
C8D 0.008(2) 0.026(3) 0.035(2) 0.005(2) -0.0035(19) -0.008(2)
Cl1D 0.0283(7) 0.0367(7) 0.0303(6) -0.0116(6) 0.0023(5) -0.0106(7)

loop_
_atom_type_symbol
_atom_type_description
_atom_type_scat_dispersion_real
_atom_type_scat_dispersion_imag
_atom_type_scat_source
C C 0.0033 0.0016 'International Tables Vol C Tables 4.2.6.8 and 6.1.1.4'
H H 0.0000 0.0000 'International Tables Vol C Tables 4.2.6.8 and 6.1.1.4'
O O 0.0106 0.0060 'International Tables Vol C Tables 4.2.6.8 and 6.1.1.4'
Cl Cl 0.1484 0.1585 'International Tables Vol C Tables 4.2.6.8 and 6.1.1.4'

loop_
_geom_angle_atom_site_label_1
_geom_angle_atom_site_label_2
_geom_angle_atom_site_label_3
_geom_angle
C1A O1A H1A 109.5
C2A O3A H3A 111(3)
O2A C1A O1A 125.5(4)
O2A C1A C2A 124.4(4)
O1A C1A C2A 110.1(4)
O3A C2A C1A 108.0(3)
O3A C2A C3A 111.4(3)
C1A C2A C3A 111.3(3)
O3A C2A H2A 108.7
C1A C2A H2A 108.7
C3A C2A H2A 108.7
C4A C3A C8A 119.1(4)
C4A C3A C2A 119.8(4)
C8A C3A C2A 121.1(4)
C5A C4A C3A 120.6(4)
C5A C4A H4A 119.7
C3A C4A H4A 119.7
C4A C5A C6A 120.1(4)
C4A C5A Cl1A 120.2(4)
C6A C5A Cl1A 119.8(3)
C7A C6A C5A 118.9(4)
C7A C6A H6A 120.6
C5A C6A H6A 120.6
C8A C7A C6A 121.2(4)
C8A C7A H7A 119.4
C6A C7A H7A 119.4
C7A C8A C3A 120.2(4)
C7A C8A H8A 119.9
C3A C8A H8A 119.9
C1B O1B H1B 109.5
C2B O3B H3B 116(3)
O2B C1B O1B 125.8(4)
O2B C1B C2B 122.6(4)
O1B C1B C2B 111.6(3)
O3B C2B C3B 110.0(3)
O3B C2B C1B 108.5(3)
C3B C2B C1B 110.2(3)
O3B C2B H2B 109.4
C3B C2B H2B 109.4
C1B C2B H2B 109.4
C4B C3B C8B 119.7(4)
C4B C3B C2B 119.4(4)
C8B C3B C2B 120.8(3)
C5B C4B C3B 118.8(4)
C5B C4B H4B 120.6
C3B C4B H4B 120.6
C4B C5B C6B 123.0(4)
C4B C5B Cl1B 118.6(3)
C6B C5B Cl1B 118.4(3)
C5B C6B C7B 117.4(4)
C5B C6B H6B 121.3
C7B C6B H6B 121.3
C8B C7B C6B 120.7(4)
C8B C7B H7B 119.6
C6B C7B H7B 119.6
C7B C8B C3B 120.4(4)
C7B C8B H8B 119.8
C3B C8B H8B 119.8
C1C O1C H1C 109.5
C2C O3C H3C 116(3)
O2C C1C O1C 127.5(4)
O2C C1C C2C 121.9(4)
O1C C1C C2C 110.6(3)
O3C C2C C3C 113.6(3)
O3C C2C C1C 108.0(3)
C3C C2C C1C 109.3(3)
O3C C2C H2C 108.6
C3C C2C H2C 108.6
C1C C2C H2C 108.6
C4C C3C C8C 118.6(4)
C4C C3C C2C 121.9(4)
C8C C3C C2C 119.5(3)
C5C C4C C3C 121.4(4)
C5C C4C H4C 119.3
C3C C4C H4C 119.3
C4C C5C C6C 120.9(4)
C4C C5C Cl1C 121.0(4)
C6C C5C Cl1C 118.1(3)
C7C C6C C5C 117.5(4)
C7C C6C H6C 121.3
C5C C6C H6C 121.3
C8C C7C C6C 122.0(4)
C8C C7C H7C 119.0
C6C C7C H7C 119.0
C7C C8C C3C 119.5(4)
C7C C8C H8C 120.2
C3C C8C H8C 120.2
C1D O1D H1D 109.5
C2D O3D H3D 134(4)
O2D C1D O1D 127.2(4)
O2D C1D C2D 122.2(4)
O1D C1D C2D 110.7(4)
O3D C2D C3D 109.6(3)
O3D C2D C1D 109.3(3)
C3D C2D C1D 110.1(3)
O3D C2D H2D 109.2
C3D C2D H2D 109.2
C1D C2D H2D 109.2
C4D C3D C8D 119.7(4)
C4D C3D C2D 120.7(4)
C8D C3D C2D 119.6(4)
C3D C4D C5D 119.7(4)
C3D C4D H4D 120.1
C5D C4D H4D 120.1
C6D C5D C4D 120.8(4)
C6D C5D Cl1D 119.6(3)
C4D C5D Cl1D 119.6(4)
C5D C6D C7D 119.3(4)
C5D C6D H6D 120.3
C7D C6D H6D 120.3
C8D C7D C6D 120.6(4)
C8D C7D H7D 119.7
C6D C7D H7D 119.7
C7D C8D C3D 119.8(4)
C7D C8D H8D 120.1
C3D C8D H8D 120.1

loop_
_geom_bond_atom_site_label_1
_geom_bond_atom_site_label_2
_geom_bond_distance
O1A C1A 1.339(5)
O1A H1A 0.8400
O2A C1A 1.194(4)
O3A C2A 1.433(4)
O3A H3A 0.79(4)
C1A C2A 1.512(6)
C2A C3A 1.513(5)
C2A H2A 1.0000
C3A C4A 1.389(5)
C3A C8A 1.398(6)
C4A C5A 1.375(5)
C4A H4A 0.9500
C5A C6A 1.405(6)
C5A Cl1A 1.726(4)
C6A C7A 1.380(6)
C6A H6A 0.9500
C7A C8A 1.367(6)
C7A H7A 0.9500
C8A H8A 0.9500
O1B C1B 1.314(5)
O1B H1B 0.8400
O2B C1B 1.212(4)
O3B C2B 1.425(4)
O3B H3B 0.81(4)
C1B C2B 1.519(5)
C2B C3B 1.517(5)
C2B H2B 1.0000
C3B C4B 1.386(5)
C3B C8B 1.396(6)
C4B C5B 1.376(5)
C4B H4B 0.9500
C5B C6B 1.383(6)
C5B Cl1B 1.750(4)
C6B C7B 1.402(6)
C6B H6B 0.9500
C7B C8B 1.373(5)
C7B H7B 0.9500
C8B H8B 0.9500
O1C C1C 1.316(5)
O1C H1C 0.8400
O2C C1C 1.186(5)
O3C C2C 1.428(5)
O3C H3C 0.85(4)
C1C C2C 1.561(5)
C2C C3C 1.501(5)
C2C H2C 1.0000
C3C C4C 1.375(5)
C3C C8C 1.414(6)
C4C C5C 1.365(6)
C4C H4C 0.9500
C5C C6C 1.408(6)
C5C Cl1C 1.733(4)
C6C C7C 1.388(6)
C6C H6C 0.9500
C7C C8C 1.372(6)
C7C H7C 0.9500
C8C H8C 0.9500
O1D C1D 1.303(5)
O1D H1D 0.8400
O2D C1D 1.204(5)
O3D C2D 1.410(5)
O3D H3D 0.73(4)
C1D C2D 1.545(5)
C2D C3D 1.511(5)
C2D H2D 1.0000
C3D C4D 1.379(5)
C3D C8D 1.401(6)
C4D C5D 1.380(5)
C4D H4D 0.9500
C5D C6D 1.379(6)
C5D Cl1D 1.739(4)
C6D C7D 1.384(6)
C6D H6D 0.9500
C7D C8D 1.369(6)
C7D H7D 0.9500
C8D H8D 0.9500

loop_
_geom_hbond_atom_site_label_D
_geom_hbond_atom_site_label_H
_geom_hbond_atom_site_label_A
_geom_hbond_distance_DH
_geom_hbond_distance_HA
_geom_hbond_distance_DA
_geom_hbond_angle_DHA
_geom_hbond_site_symmetry_A
O1A H1A O3B 0.84 1.77 2.594(4) 167 .
O3A H3A O2C 0.79(4) 2.05(4) 2.744(4) 146(5) 1_465
O3A H3A O2A 0.79(4) 2.25(5) 2.673(4) 114(4) .
O1B H1B O3A 0.84 1.80 2.633(4) 174 1_645
O3B H3B O2D 0.81(4) 2.08(4) 2.805(4) 147(4) 1_465
O1C H1C O3D 0.84 1.86 2.597(4) 146 .
O3C H3C O2B 0.85(4) 1.96(4) 2.793(4) 168(4) .
O1D H1D O3C 0.84 1.87 2.623(4) 149 1_645
O3D H3D O2A 0.73(4) 2.31(4) 2.892(4) 138(5) 1_645
O3D H3D O1D 0.73(4) 2.65(5) 3.243(5) 140(5) 1_565
